data_2020310
loop_
_publ_author_name
'Chen, Xiaocui'
'Han, Shumin'
'Wang, Ruiyao'
'Li, Yuan'

_publ_section_title
;
 Four supramolecular isomers of
 dichloridobis(1,10-phenanthroline)cobalt(II): synthesis, structure
 characterization and isomerization
;
_journal_coeditor_code LG3174
_journal_issue 1
_journal_name_full 'Acta Crystallographica Section C'
_journal_page_first 6
_journal_page_last 13
_journal_paper_doi 10.1107/S2053229615022779
_journal_volume 72
_journal_year 2016
_chemical_formula_iupac '[Co Cl2 (C12 H8 N2)2], C3 H7 N O'
_chemical_formula_moiety 'C24 H16 Cl2 Co N4, C3 H7 N O'
_chemical_formula_sum 'C27 H23 Cl2 Co N5 O'
_chemical_formula_weight 563.33
_chemical_name_systematic
;
Dichloridobis(1,10-phenanthroline-\k^2^<i>N</i>,<i>N</i>')cobalt(II)
dimethylformamide monosolvate
;
_space_group_crystal_system monoclinic
_space_group_IT_number 14
_space_group_name_Hall '-P 2ybc'
_space_group_name_H-M_alt 'P 1 21/c 1'
_symmetry_space_group_name_Hall '-P 2ybc'
_symmetry_space_group_name_H-M 'P 1 21/c 1'
_atom_sites_solution_hydrogens geom
_audit_creation_method SHELXL-2014/7
_cell_angle_alpha 90
_cell_angle_beta 94.487(2)
_cell_angle_gamma 90
_cell_formula_units_Z 4
_cell_length_a 16.0920(8)
_cell_length_b 11.1929(6)
_cell_length_c 14.1149(8)
_cell_measurement_reflns_used 9717
_cell_measurement_temperature 180(2)
_cell_measurement_theta_max 27.53
_cell_measurement_theta_min 3.07
_cell_volume 2534.5(2)
_computing_cell_refinement
;
APEX2 (Bruker, 2013)
;
_computing_data_collection
;
APEX2 (Bruker, 2013)
;
_computing_data_reduction
;
APEX2 (Bruker, 2013)
;
_computing_molecular_graphics
;
SHELXTL (Sheldrick, 2008), DIAMOND (Brandenburg, 1999)
and Mercury (Macrae <i>et al.</i>,  2006)
;
_computing_publication_material
;
SHELXTL (Sheldrick, 2008), DIAMOND (Brandenburg, 1999)
and Mercury (Macrae <i>et al.</i>,  2006)
;
_computing_structure_refinement
;
SHELXL2014 (Sheldrick, 2015b)
;
_computing_structure_solution
;
SHELXT (Sheldrick, 2015a)
;
_diffrn_ambient_temperature 180(2)
_diffrn_measured_fraction_theta_full 0.998
_diffrn_measured_fraction_theta_max 0.999
_diffrn_measurement_device_type
;
Bruker D8 VENTURE Photon 100 CMOS
;
_diffrn_measurement_method '\f and \w scans'
_diffrn_radiation_type MoK\a
_diffrn_radiation_wavelength 0.71073
_diffrn_reflns_av_R_equivalents 0.0298
_diffrn_reflns_limit_h_max 19
_diffrn_reflns_limit_h_min -19
_diffrn_reflns_limit_k_max 13
_diffrn_reflns_limit_k_min -13
_diffrn_reflns_limit_l_max 17
_diffrn_reflns_limit_l_min -17
_diffrn_reflns_number 60743
_diffrn_reflns_theta_full 25.242
_diffrn_reflns_theta_max 26.000
_diffrn_reflns_theta_min 3.069
_exptl_absorpt_coefficient_mu 0.919
_exptl_absorpt_correction_T_max 0.7456
_exptl_absorpt_correction_T_min 0.6431
_exptl_absorpt_correction_type multi-scan
_exptl_absorpt_process_details
;
(SADABS; Sheldrick, 2003)
;
_exptl_crystal_colour red
_exptl_crystal_density_diffrn 1.476
_exptl_crystal_description block
_exptl_crystal_F_000 1156
_exptl_crystal_size_max 0.400
_exptl_crystal_size_mid 0.250
_exptl_crystal_size_min 0.200
_refine_diff_density_max 0.272
_refine_diff_density_min -0.276
_refine_ls_extinction_method none
_refine_ls_goodness_of_fit_ref 1.066
_refine_ls_hydrogen_treatment constr
_refine_ls_matrix_type full
_refine_ls_number_parameters 327
_refine_ls_number_reflns 4975
_refine_ls_number_restraints 0
_refine_ls_restrained_S_all 1.066
_refine_ls_R_factor_all 0.0288
_refine_ls_R_factor_gt 0.0247
_refine_ls_shift/su_max 0.001
_refine_ls_shift/su_mean 0.000
_refine_ls_structure_factor_coef Fsqd
_refine_ls_weighting_details 'w=1/[\s^2^(Fo^2^)+(0.0278P)^2^+1.3790P] where P=(Fo^2^+2Fc^2^)/3'
_refine_ls_weighting_scheme calc
_refine_ls_wR_factor_gt 0.0607
_refine_ls_wR_factor_ref 0.0634
_reflns_number_gt 4510
_reflns_number_total 4975
_reflns_threshold_expression 'I > 2\s(I)'
_cod_data_source_file lg3174sup1.cif
_cod_data_source_block IIB
_cod_depositor_comments
;Adding full bibliography for 2020309--2020310.cif.

 Adding full bibliography for 2020309--2020310.cif.
;
_cod_database_code 2020310
_cod_database_fobs_code 2020310
_shelx_space_group_comment
;
The symmetry employed for this shelxl refinement is uniquely defined
by the following loop, which should always be used as a source of
symmetry information in preference to the above space-group names.
They are only intended as comments.
;
_shelx_estimated_absorpt_t_min 0.710
_shelx_estimated_absorpt_t_max 0.838

loop_
_space_group_symop_operation_xyz
'x, y, z'
'-x, y+1/2, -z+1/2'
'-x, -y, -z'
'x, -y-1/2, z-1/2'

loop_
_atom_site_type_symbol
_atom_site_label
_atom_site_fract_x
_atom_site_fract_y
_atom_site_fract_z
_atom_site_U_iso_or_equiv
_atom_site_adp_type
_atom_site_calc_flag
_atom_site_occupancy
Co Co1 0.74582(2) 0.67173(2) 0.16280(2) 0.02039(7) Uani d 1
Cl Cl1 0.64088(2) 0.80557(4) 0.09341(3) 0.03168(10) Uani d 1
Cl Cl2 0.79531(3) 0.79678(4) 0.29230(3) 0.03357(10) Uani d 1
N N1 0.84522(7) 0.54467(11) 0.19338(9) 0.0236(3) Uani d 1
N N2 0.84157(7) 0.73422(11) 0.07737(8) 0.0222(3) Uani d 1
N N3 0.65880(7) 0.57929(11) 0.24406(9) 0.0231(3) Uani d 1
N N4 0.69077(8) 0.54009(12) 0.06303(9) 0.0274(3) Uani d 1
C C1 0.84666(10) 0.45224(15) 0.25214(11) 0.0298(3) Uani d 1
H H1A 0.7979 0.4350 0.2835 0.036 Uiso calc 1
C C2 0.91637(11) 0.37886(15) 0.27015(12) 0.0344(4) Uani d 1
H H2A 0.9144 0.3133 0.3126 0.041 Uiso calc 1
C C3 0.98735(10) 0.40217(15) 0.22617(12) 0.0332(4) Uani d 1
H H3A 1.0352 0.3529 0.2376 0.040 Uiso calc 1
C C4 0.98870(9) 0.50017(14) 0.16372(11) 0.0259(3) Uani d 1
C C5 0.91558(9) 0.56885(13) 0.14965(10) 0.0213(3) Uani d 1
C C6 0.91353(9) 0.67085(13) 0.08778(10) 0.0203(3) Uani d 1
C C7 0.98536(9) 0.70209(14) 0.04261(11) 0.0243(3) Uani d 1
C C8 1.05869(9) 0.62939(15) 0.05769(11) 0.0288(3) Uani d 1
H H8A 1.1070 0.6495 0.0265 0.035 Uiso calc 1
C C9 1.06034(9) 0.53310(15) 0.11527(12) 0.0291(3) Uani d 1
H H9A 1.1097 0.4864 0.1238 0.035 Uiso calc 1
C C10 0.98123(10) 0.80611(15) -0.01322(12) 0.0310(4) Uani d 1
H H10A 1.0284 0.8315 -0.0444 0.037 Uiso calc 1
C C11 0.90897(10) 0.87044(16) -0.02245(12) 0.0333(4) Uani d 1
H H11A 0.9056 0.9413 -0.0596 0.040 Uiso calc 1
C C12 0.83993(10) 0.83091(14) 0.02328(11) 0.0277(3) Uani d 1
H H12A 0.7896 0.8755 0.0151 0.033 Uiso calc 1
C C13 0.64532(9) 0.59724(14) 0.33454(11) 0.0273(3) Uani d 1
H H13A 0.6791 0.6536 0.3701 0.033 Uiso calc 1
C C14 0.58335(10) 0.53668(16) 0.37996(13) 0.0356(4) Uani d 1
H H14A 0.5762 0.5511 0.4452 0.043 Uiso calc 1
C C15 0.53344(10) 0.45687(16) 0.32967(14) 0.0377(4) Uani d 1
H H15A 0.4909 0.4156 0.3594 0.045 Uiso calc 1
C C16 0.54529(10) 0.43606(14) 0.23351(14) 0.0338(4) Uani d 1
C C17 0.61009(9) 0.49855(13) 0.19390(11) 0.0256(3) Uani d 1
C C18 0.62648(10) 0.47878(14) 0.09670(12) 0.0284(3) Uani d 1
C C19 0.57559(12) 0.39897(15) 0.04095(13) 0.0393(4) Uani d 1
C C20 0.50809(12) 0.33968(16) 0.08310(17) 0.0498(5) Uani d 1
H H20A 0.4725 0.2878 0.0452 0.060 Uiso calc 1
C C21 0.49445(11) 0.35617(17) 0.17450(16) 0.0456(5) Uani d 1
H H21A 0.4503 0.3142 0.2007 0.055 Uiso calc 1
C C22 0.59415(15) 0.38387(18) -0.05361(15) 0.0531(6) Uani d 1
H H22A 0.5618 0.3311 -0.0942 0.064 Uiso calc 1
C C23 0.65879(15) 0.44529(19) -0.08697(14) 0.0529(6) Uani d 1
H H23A 0.6719 0.4350 -0.1509 0.063 Uiso calc 1
C C24 0.70617(12) 0.52398(17) -0.02677(12) 0.0386(4) Uani d 1
H H24A 0.7506 0.5669 -0.0514 0.046 Uiso calc 1
C C1A 0.66149(14) 1.1200(2) 0.14239(16) 0.0558(6) Uani d 1
H H1AA 0.6539 1.0427 0.1732 0.084 Uiso calc 1
H H1AB 0.6167 1.1322 0.0922 0.084 Uiso calc 1
H H1AC 0.6600 1.1841 0.1895 0.084 Uiso calc 1
C C2A 0.81413(15) 1.0924(2) 0.16403(17) 0.0642(6) Uani d 1
H H2AA 0.8055 1.0153 0.1947 0.096 Uiso calc 1
H H2AB 0.8229 1.1546 0.2126 0.096 Uiso calc 1
H H2AC 0.8631 1.0875 0.1271 0.096 Uiso calc 1
C C3A 0.74716(12) 1.14191(16) 0.00951(14) 0.0391(4) Uani d 1
H H3AB 0.6966 1.1576 -0.0277 0.047 Uiso calc 1
N N1A 0.74134(9) 1.12154(14) 0.10126(11) 0.0382(3) Uani d 1
O O1A 0.81083(9) 1.14260(14) -0.03188(10) 0.0541(4) Uani d 1

loop_
_atom_site_aniso_label
_atom_site_aniso_U_11
_atom_site_aniso_U_22
_atom_site_aniso_U_33
_atom_site_aniso_U_12
_atom_site_aniso_U_13
_atom_site_aniso_U_23
Co1 0.01706(10) 0.02157(11) 0.02300(11) -0.00027(7) 0.00456(7) -0.00015(8)
Cl1 0.02409(19) 0.0323(2) 0.0387(2) 0.00946(15) 0.00319(15) -0.00089(16)
Cl2 0.0350(2) 0.0367(2) 0.0294(2) -0.01539(17) 0.00486(16) -0.00699(16)
N1 0.0230(6) 0.0239(6) 0.0243(6) 0.0014(5) 0.0043(5) 0.0022(5)
N2 0.0195(6) 0.0249(6) 0.0225(6) 0.0004(5) 0.0028(5) 0.0013(5)
N3 0.0179(6) 0.0234(6) 0.0283(7) -0.0011(5) 0.0038(5) -0.0001(5)
N4 0.0310(7) 0.0245(7) 0.0268(7) 0.0047(5) 0.0024(5) -0.0035(5)
C1 0.0303(8) 0.0289(8) 0.0306(8) 0.0004(7) 0.0054(6) 0.0055(7)
C2 0.0392(9) 0.0285(9) 0.0348(9) 0.0042(7) -0.0009(7) 0.0092(7)
C3 0.0314(8) 0.0286(9) 0.0386(9) 0.0091(7) -0.0044(7) 0.0012(7)
C4 0.0232(7) 0.0272(8) 0.0266(8) 0.0040(6) -0.0015(6) -0.0051(6)
C5 0.0198(7) 0.0230(7) 0.0211(7) 0.0004(6) 0.0015(5) -0.0037(6)
C6 0.0200(7) 0.0224(7) 0.0185(7) -0.0006(6) 0.0024(5) -0.0033(6)
C7 0.0206(7) 0.0289(8) 0.0237(7) -0.0033(6) 0.0033(6) -0.0063(6)
C8 0.0183(7) 0.0362(9) 0.0325(8) -0.0018(6) 0.0064(6) -0.0090(7)
C9 0.0189(7) 0.0328(8) 0.0353(8) 0.0053(6) 0.0002(6) -0.0075(7)
C10 0.0264(8) 0.0379(9) 0.0295(8) -0.0077(7) 0.0082(6) 0.0027(7)
C11 0.0339(9) 0.0338(9) 0.0324(9) -0.0043(7) 0.0040(7) 0.0113(7)
C12 0.0256(8) 0.0289(8) 0.0286(8) 0.0023(6) 0.0014(6) 0.0050(6)
C13 0.0252(7) 0.0281(8) 0.0293(8) -0.0002(6) 0.0070(6) 0.0009(6)
C14 0.0339(9) 0.0349(9) 0.0403(9) 0.0011(7) 0.0173(7) 0.0050(8)
C15 0.0266(8) 0.0334(9) 0.0554(11) -0.0011(7) 0.0180(8) 0.0095(8)
C16 0.0212(8) 0.0230(8) 0.0568(11) -0.0029(6) 0.0015(7) 0.0047(7)
C17 0.0193(7) 0.0209(7) 0.0361(8) 0.0000(6) -0.0001(6) 0.0011(6)
C18 0.0272(8) 0.0212(7) 0.0358(9) 0.0025(6) -0.0038(6) -0.0013(7)
C19 0.0450(10) 0.0234(8) 0.0467(10) 0.0012(7) -0.0140(8) -0.0066(8)
C20 0.0420(11) 0.0274(9) 0.0757(15) -0.0104(8) -0.0220(10) -0.0030(9)
C21 0.0319(9) 0.0316(9) 0.0719(14) -0.0117(8) -0.0049(9) 0.0025(9)
C22 0.0735(15) 0.0336(10) 0.0482(12) 0.0033(10) -0.0199(11) -0.0141(9)
C23 0.0820(16) 0.0446(12) 0.0307(10) 0.0147(11) -0.0049(10) -0.0130(9)
C24 0.0492(11) 0.0363(9) 0.0307(9) 0.0102(8) 0.0059(8) -0.0031(7)
C1A 0.0574(13) 0.0542(13) 0.0592(13) 0.0012(11) 0.0270(11) 0.0003(11)
C2A 0.0609(14) 0.0720(16) 0.0574(14) -0.0078(12) -0.0102(11) 0.0136(12)
C3A 0.0409(10) 0.0332(9) 0.0437(10) 0.0001(8) 0.0054(8) 0.0039(8)
N1A 0.0401(8) 0.0345(8) 0.0408(8) -0.0039(7) 0.0081(7) 0.0050(7)
O1A 0.0510(8) 0.0594(9) 0.0547(9) -0.0021(7) 0.0223(7) 0.0073(7)

loop_
_atom_type_symbol
_atom_type_description
_atom_type_scat_dispersion_real
_atom_type_scat_dispersion_imag
_atom_type_scat_source
C C 0.0033 0.0016 'International Tables Vol C Tables 4.2.6.8 and 6.1.1.4'
H H 0.0000 0.0000 'International Tables Vol C Tables 4.2.6.8 and 6.1.1.4'
N N 0.0061 0.0033 'International Tables Vol C Tables 4.2.6.8 and 6.1.1.4'
O O 0.0106 0.0060 'International Tables Vol C Tables 4.2.6.8 and 6.1.1.4'
Cl Cl 0.1484 0.1585 'International Tables Vol C Tables 4.2.6.8 and 6.1.1.4'
Co Co 0.3494 0.9721 'International Tables Vol C Tables 4.2.6.8 and 6.1.1.4'

loop_
_geom_angle_atom_site_label_1
_geom_angle_atom_site_label_2
_geom_angle_atom_site_label_3
_geom_angle
N3 Co1 N2 170.11(5)
N3 Co1 N1 94.58(5)
N2 Co1 N1 76.92(5)
N3 Co1 N4 76.69(5)
N2 Co1 N4 97.51(5)
N1 Co1 N4 86.62(5)
N3 Co1 Cl2 93.78(4)
N2 Co1 Cl2 91.60(3)
N1 Co1 Cl2 92.04(4)
N4 Co1 Cl2 170.23(4)
N3 Co1 Cl1 92.94(3)
N2 Co1 Cl1 94.60(3)
N1 Co1 Cl1 167.55(4)
N4 Co1 Cl1 85.47(4)
Cl2 Co1 Cl1 97.355(17)
C1 N1 C5 117.75(13)
C1 N1 Co1 128.02(10)
C5 N1 Co1 114.13(10)
C12 N2 C6 117.93(13)
C12 N2 Co1 127.43(10)
C6 N2 Co1 114.40(9)
C13 N3 C17 118.11(13)
C13 N3 Co1 127.18(10)
C17 N3 Co1 114.61(10)
C24 N4 C18 118.12(15)
C24 N4 Co1 127.92(12)
C18 N4 Co1 113.46(10)
N1 C1 C2 123.17(15)
N1 C1 H1A 118.4
C2 C1 H1A 118.4
C3 C2 C1 119.51(15)
C3 C2 H2A 120.2
C1 C2 H2A 120.2
C2 C3 C4 119.15(15)
C2 C3 H3A 120.4
C4 C3 H3A 120.4
C5 C4 C3 117.41(14)
C5 C4 C9 119.15(14)
C3 C4 C9 123.44(14)
N1 C5 C4 123.01(14)
N1 C5 C6 117.02(13)
C4 C5 C6 119.96(13)
N2 C6 C7 123.07(13)
N2 C6 C5 117.41(12)
C7 C6 C5 119.50(13)
C10 C7 C6 117.11(14)
C10 C7 C8 123.74(14)
C6 C7 C8 119.13(14)
C9 C8 C7 121.30(14)
C9 C8 H8A 119.4
C7 C8 H8A 119.4
C8 C9 C4 120.94(14)
C8 C9 H9A 119.5
C4 C9 H9A 119.5
C11 C10 C7 119.55(15)
C11 C10 H10A 120.2
C7 C10 H10A 120.2
C10 C11 C12 119.35(15)
C10 C11 H11A 120.3
C12 C11 H11A 120.3
N2 C12 C11 122.95(15)
N2 C12 H12A 118.5
C11 C12 H12A 118.5
N3 C13 C14 122.85(15)
N3 C13 H13A 118.6
C14 C13 H13A 118.6
C15 C14 C13 119.34(16)
C15 C14 H14A 120.3
C13 C14 H14A 120.3
C14 C15 C16 119.53(15)
C14 C15 H15A 120.2
C16 C15 H15A 120.2
C15 C16 C17 117.53(15)
C15 C16 C21 123.38(16)
C17 C16 C21 119.08(17)
N3 C17 C16 122.60(15)
N3 C17 C18 117.35(13)
C16 C17 C18 120.05(15)
N4 C18 C19 123.38(16)
N4 C18 C17 117.31(14)
C19 C18 C17 119.31(16)
C22 C19 C18 116.78(18)
C22 C19 C20 124.19(18)
C18 C19 C20 119.03(18)
C21 C20 C19 121.36(17)
C21 C20 H20A 119.3
C19 C20 H20A 119.3
C20 C21 C16 121.12(18)
C20 C21 H21A 119.4
C16 C21 H21A 119.4
C23 C22 C19 119.63(18)
C23 C22 H22A 120.2
C19 C22 H22A 120.2
C22 C23 C24 120.01(19)
C22 C23 H23A 120.0
C24 C23 H23A 120.0
N4 C24 C23 122.08(19)
N4 C24 H24A 119.0
C23 C24 H24A 119.0
N1A C1A H1AA 109.5
N1A C1A H1AB 109.5
H1AA C1A H1AB 109.5
N1A C1A H1AC 109.5
H1AA C1A H1AC 109.5
H1AB C1A H1AC 109.5
N1A C2A H2AA 109.5
N1A C2A H2AB 109.5
H2AA C2A H2AB 109.5
N1A C2A H2AC 109.5
H2AA C2A H2AC 109.5
H2AB C2A H2AC 109.5
O1A C3A N1A 126.58(19)
O1A C3A H3AB 116.7
N1A C3A H3AB 116.7
C3A N1A C2A 121.36(17)
C3A N1A C1A 121.70(17)
C2A N1A C1A 116.83(18)

loop_
_geom_bond_atom_site_label_1
_geom_bond_atom_site_label_2
_geom_bond_distance
Co1 N3 2.1444(12)
Co1 N2 2.1466(12)
Co1 N1 2.1586(12)
Co1 N4 2.1780(13)
Co1 Cl2 2.3889(4)
Co1 Cl1 2.4075(4)
N1 C1 1.325(2)
N1 C5 1.3584(19)
N2 C12 1.323(2)
N2 C6 1.3562(19)
N3 C13 1.327(2)
N3 C17 1.3585(19)
N4 C24 1.323(2)
N4 C18 1.358(2)
C1 C2 1.398(2)
C1 H1A 0.9500
C2 C3 1.367(2)
C2 H2A 0.9500
C3 C4 1.408(2)
C3 H3A 0.9500
C4 C5 1.406(2)
C4 C9 1.434(2)
C5 C6 1.436(2)
C6 C7 1.407(2)
C7 C10 1.405(2)
C7 C8 1.435(2)
C8 C9 1.349(2)
C8 H8A 0.9500
C9 H9A 0.9500
C10 C11 1.365(2)
C10 H10A 0.9500
C11 C12 1.400(2)
C11 H11A 0.9500
C12 H12A 0.9500
C13 C14 1.402(2)
C13 H13A 0.9500
C14 C15 1.363(3)
C14 H14A 0.9500
C15 C16 1.405(3)
C15 H15A 0.9500
C16 C17 1.407(2)
C16 C21 1.434(3)
C17 C18 1.434(2)
C18 C19 1.410(2)
C19 C22 1.401(3)
C19 C20 1.441(3)
C20 C21 1.338(3)
C20 H20A 0.9500
C21 H21A 0.9500
C22 C23 1.361(3)
C22 H22A 0.9500
C23 C24 1.406(3)
C23 H23A 0.9500
C24 H24A 0.9500
C1A N1A 1.451(2)
C1A H1AA 0.9800
C1A H1AB 0.9800
C1A H1AC 0.9800
C2A N1A 1.450(3)
C2A H2AA 0.9800
C2A H2AB 0.9800
C2A H2AC 0.9800
C3A O1A 1.219(2)
C3A N1A 1.325(2)
C3A H3AB 0.9500

loop_
_geom_hbond_atom_site_label_D
_geom_hbond_atom_site_label_H
_geom_hbond_atom_site_label_A
_geom_hbond_site_symmetry_A
_geom_hbond_distance_DH
_geom_hbond_distance_HA
_geom_hbond_distance_DA
_geom_hbond_angle_DHA
C1A H1AA Cl1 . 0.98 2.89 3.597(2) 130.3
C2A H2AC O1A . 0.98 2.41 2.818(3) 104.1
C2A H2AA Cl2 . 0.98 2.82 3.795(3) 174.7
C9 H9A Cl2 2_745 0.95 2.82 3.6906(16) 152.5
C12 H12A Cl1 . 0.95 2.82 3.4375(16) 123.2
C13 H13A Cl2 . 0.95 2.75 3.3755(16) 123.7
C14 H14A Cl1 4_576 0.95 2.77 3.5518(19) 139.7
C15 H15A Cl1 2_645 0.95 2.58 3.5203(17) 168.3
C20 H20A Cl1 3_665 0.95 2.77 3.6962(19) 164.0
C24 H24A Cl2 4_575 0.95 2.82 3.630(2) 143.6

loop_
_geom_torsion_atom_site_label_1
_geom_torsion_atom_site_label_2
_geom_torsion_atom_site_label_3
_geom_torsion_atom_site_label_4
_geom_torsion
C5 N1 C1 C2 -0.6(2)
Co1 N1 C1 C2 -176.68(12)
N1 C1 C2 C3 0.3(3)
C1 C2 C3 C4 0.2(3)
C2 C3 C4 C5 -0.4(2)
C2 C3 C4 C9 179.06(16)
C1 N1 C5 C4 0.4(2)
Co1 N1 C5 C4 176.99(11)
C1 N1 C5 C6 -178.70(13)
Co1 N1 C5 C6 -2.08(16)
C3 C4 C5 N1 0.1(2)
C9 C4 C5 N1 -179.36(14)
C3 C4 C5 C6 179.16(13)
C9 C4 C5 C6 -0.3(2)
C12 N2 C6 C7 -1.1(2)
Co1 N2 C6 C7 -175.90(11)
C12 N2 C6 C5 177.57(13)
Co1 N2 C6 C5 2.80(16)
N1 C5 C6 N2 -0.48(19)
C4 C5 C6 N2 -179.58(13)
N1 C5 C6 C7 178.27(13)
C4 C5 C6 C7 -0.8(2)
N2 C6 C7 C10 1.9(2)
C5 C6 C7 C10 -176.81(13)
N2 C6 C7 C8 -179.85(13)
C5 C6 C7 C8 1.5(2)
C10 C7 C8 C9 177.16(15)
C6 C7 C8 C9 -1.0(2)
C7 C8 C9 C4 -0.2(2)
C5 C4 C9 C8 0.8(2)
C3 C4 C9 C8 -178.63(15)
C6 C7 C10 C11 -0.9(2)
C8 C7 C10 C11 -179.14(16)
C7 C10 C11 C12 -0.6(3)
C6 N2 C12 C11 -0.5(2)
Co1 N2 C12 C11 173.46(12)
C10 C11 C12 N2 1.4(3)
C17 N3 C13 C14 0.0(2)
Co1 N3 C13 C14 176.15(12)
N3 C13 C14 C15 -1.0(3)
C13 C14 C15 C16 0.4(3)
C14 C15 C16 C17 1.0(2)
C14 C15 C16 C21 -178.32(17)
C13 N3 C17 C16 1.5(2)
Co1 N3 C17 C16 -175.11(12)
C13 N3 C17 C18 -178.95(14)
Co1 N3 C17 C18 4.43(17)
C15 C16 C17 N3 -2.0(2)
C21 C16 C17 N3 177.32(15)
C15 C16 C17 C18 178.48(15)
C21 C16 C17 C18 -2.2(2)
C24 N4 C18 C19 0.1(2)
Co1 N4 C18 C19 172.68(12)
C24 N4 C18 C17 -179.24(14)
Co1 N4 C18 C17 -6.66(17)
N3 C17 C18 N4 1.6(2)
C16 C17 C18 N4 -178.83(14)
N3 C17 C18 C19 -177.76(14)
C16 C17 C18 C19 1.8(2)
N4 C18 C19 C22 0.2(3)
C17 C18 C19 C22 179.55(16)
N4 C18 C19 C20 -179.04(15)
C17 C18 C19 C20 0.3(2)
C22 C19 C20 C21 178.76(19)
C18 C19 C20 C21 -2.0(3)
C19 C20 C21 C16 1.6(3)
C15 C16 C21 C20 179.76(18)
C17 C16 C21 C20 0.5(3)
C18 C19 C22 C23 -0.1(3)
C20 C19 C22 C23 179.18(19)
C19 C22 C23 C24 -0.4(3)
C18 N4 C24 C23 -0.6(2)
Co1 N4 C24 C23 -171.96(13)
C22 C23 C24 N4 0.8(3)
O1A C3A N1A C2A -2.3(3)
O1A C3A N1A C1A -178.4(2)
